data_7116314
loop_
_publ_author_name
'Xiao-Hong Wei'
'Gang-Wei Wang'
'Shang-Dong Yang'

_publ_section_title
;
 Enantioselective synthesis of arylglycine derivatives by direct C-H
 oxidative cross-coupling
;
_journal_name_full Chem.Commun.
_journal_page_first 832
_journal_paper_doi 10.1039/C4cc07361D
_journal_volume 51
_journal_year 2015
_chemical_formula_moiety 'C20 H18 Br N O2'
_chemical_formula_sum 'C20 H18 Br N O2'
_chemical_formula_weight 384.26
_chemical_name_systematic
;
 ?
;
_space_group_crystal_system monoclinic
_space_group_IT_number 4
_space_group_name_Hall 'P 2yb'
_space_group_name_H-M_alt 'P 1 21 1'
_symmetry_space_group_name_Hall 'P 2yb'
_symmetry_space_group_name_H-M 'P 1 21 1'
_atom_sites_solution_hydrogens geom
_atom_sites_solution_primary direct
_audit_creation_date 2014-05-21
_audit_creation_method
;
Olex2 1.2
(compiled 2014.03.20 svn.r2914 for OlexSys, GUI svn.r4816)
;
_cell_angle_alpha 90
_cell_angle_beta 104.603(3)
_cell_angle_gamma 90
_cell_formula_units_Z 2
_cell_length_a 9.6683(3)
_cell_length_b 5.72898(13)
_cell_length_c 16.9335(5)
_cell_measurement_reflns_used 3337
_cell_measurement_temperature 294.54(10)
_cell_measurement_theta_max 70.6110
_cell_measurement_theta_min 4.7150
_cell_volume 907.64(5)
_computing_cell_refinement
;
CrysAlisPro, Agilent Technologies,
Version 1.171.36.28 (release 01-02-2013 CrysAlis171 .NET)
(compiled Feb  1 2013,16:14:44)
;
_computing_data_collection
;
CrysAlisPro, Agilent Technologies,
Version 1.171.36.28 (release 01-02-2013 CrysAlis171 .NET)
(compiled Feb  1 2013,16:14:44)
;
_computing_data_reduction
;
CrysAlisPro, Agilent Technologies,
Version 1.171.36.28 (release 01-02-2013 CrysAlis171 .NET)
(compiled Feb  1 2013,16:14:44)
;
_computing_molecular_graphics 'Olex2 (Dolomanov et al., 2009)'
_computing_publication_material 'Olex2 (Dolomanov et al., 2009)'
_computing_structure_refinement 'ShelXL (Sheldrick, 2008)'
_computing_structure_solution 'ShelXS (Sheldrick, 2008)'
_diffrn_ambient_temperature 294.54(10)
_diffrn_detector_area_resol_mean 16.0733
_diffrn_measured_fraction_theta_full 0.990
_diffrn_measured_fraction_theta_max 0.979
_diffrn_measurement_device_type 'SuperNova, Dual, Cu at zero, Eos'
_diffrn_measurement_method '\w scans'
_diffrn_orient_matrix_UB_11 0.0421831000
_diffrn_orient_matrix_UB_12 -0.0595245000
_diffrn_orient_matrix_UB_13 0.0916875000
_diffrn_orient_matrix_UB_21 -0.1084071000
_diffrn_orient_matrix_UB_22 0.1809258000
_diffrn_orient_matrix_UB_23 0.0150821000
_diffrn_orient_matrix_UB_31 -0.1164959000
_diffrn_orient_matrix_UB_32 -0.1897356000
_diffrn_orient_matrix_UB_33 -0.0143592000
_diffrn_radiation_monochromator mirror
_diffrn_radiation_type CuK\a
_diffrn_radiation_wavelength 1.54184
_diffrn_reflns_av_R_equivalents 0.0250
_diffrn_reflns_av_unetI/netI 0.0300
_diffrn_reflns_Laue_measured_fraction_full 0.990
_diffrn_reflns_Laue_measured_fraction_max 0.979
_diffrn_reflns_limit_h_max 11
_diffrn_reflns_limit_h_min -11
_diffrn_reflns_limit_k_max 6
_diffrn_reflns_limit_k_min -6
_diffrn_reflns_limit_l_max 20
_diffrn_reflns_limit_l_min -20
_diffrn_reflns_number 6322
_diffrn_reflns_point_group_measured_fraction_full 0.992
_diffrn_reflns_point_group_measured_fraction_max 0.982
_diffrn_reflns_theta_full 67.684
_diffrn_reflns_theta_max 70.637
_diffrn_reflns_theta_min 4.726
_diffrn_source 'SuperNova (Cu) X-ray Source'
_exptl_absorpt_coefficient_mu 3.171
_exptl_absorpt_correction_T_max 1.00000
_exptl_absorpt_correction_T_min 0.65861
_exptl_absorpt_correction_type multi-scan
_exptl_absorpt_process_details
;
CrysAlisPro, Agilent Technologies,
Version 1.171.36.28 (release 01-02-2013 CrysAlis171 .NET)
(compiled Feb  1 2013,16:14:44)
Empirical absorption correction using spherical harmonics,
 implemented in SCALE3 ABSPACK scaling algorithm.
;
_exptl_crystal_colour 'clear light colourless'
_exptl_crystal_density_diffrn 1.406
_exptl_crystal_description block
_exptl_crystal_F_000 392
_exptl_crystal_size_max 0.34
_exptl_crystal_size_mid 0.26
_exptl_crystal_size_min 0.17
_refine_diff_density_max 0.382
_refine_diff_density_min -0.454
_refine_diff_density_rms 0.053
_refine_ls_abs_structure_details
;
 Refined as a perfect inversion twin.
;
_refine_ls_extinction_method none
_refine_ls_goodness_of_fit_ref 1.033
_refine_ls_hydrogen_treatment constr
_refine_ls_matrix_type full
_refine_ls_number_parameters 218
_refine_ls_number_reflns 3335
_refine_ls_number_restraints 1
_refine_ls_restrained_S_all 1.033
_refine_ls_R_factor_all 0.0418
_refine_ls_R_factor_gt 0.0409
_refine_ls_shift/su_max 0.000
_refine_ls_shift/su_mean 0.000
_refine_ls_structure_factor_coef Fsqd
_refine_ls_weighting_details
;
 w=1/[\s^2^(Fo^2^)+(0.0695P)^2^+0.2836P]
 where P=(Fo^2^+2Fc^2^)/3
;
_refine_ls_weighting_scheme calc
_refine_ls_wR_factor_gt 0.1099
_refine_ls_wR_factor_ref 0.1113
_reflns_Friedel_coverage 0.812
_reflns_Friedel_fraction_full 0.995
_reflns_Friedel_fraction_max 0.985
_reflns_number_gt 3230
_reflns_number_total 3335
_reflns_threshold_expression 'I > 2\s(I)'
_cod_data_source_file c4cc07361d2.cif
_cod_data_source_block weixh0519
_cod_original_cell_volume 907.64(4)
_cod_database_code 7116314
_shelxl_version_number 2013-2
_shelx_space_group_comment
;
The symmetry employed for this shelxl refinement is uniquely defined
by the following loop, which should always be used as a source of
symmetry information in preference to the above space-group names.
They are only intended as comments.
;
_reflns_odcompleteness_completeness 91.85
_reflns_odcompleteness_iscentric 1
_reflns_odcompleteness_theta 66.97
_olex2_refinement_description
;
1. Fixed Uiso
 At 1.2 times of:
  All C(H) groups, All C(H,H) groups, All N(H) groups
 At 1.5 times of:
  All C(H,H,H) groups
2.a Ternary CH refined with riding coordinates:
 C11(H11)
2.b Secondary CH2 refined with riding coordinates:
 C19(H19A,H19B)
2.c Aromatic/amide H refined with riding coordinates:
 N1(H1), C2(H2), C4(H4), C5(H5), C6(H6), C7(H7), C9(H9), C10(H10), C13(H13),
 C14(H14), C16(H16), C17(H17)
2.d Idealised Me refined as rotating group:
 C20(H20A,H20B,H20C)
;

loop_
_space_group_symop_operation_xyz
'x, y, z'
'-x, y+1/2, -z'

loop_
_atom_site_label
_atom_site_type_symbol
_atom_site_fract_x
_atom_site_fract_y
_atom_site_fract_z
_atom_site_U_iso_or_equiv
_atom_site_adp_type
_atom_site_occupancy
_atom_site_site_symmetry_order
_atom_site_calc_flag
_atom_site_refinement_flags_posn
Br1 Br 0.61901(5) -0.17966(10) 0.49078(3) 0.0702(2) Uani 1 1 d .
O1 O 1.2197(5) 0.6966(8) 0.3179(3) 0.0779(11) Uani 1 1 d .
O2 O 1.3184(4) 0.3932(8) 0.2702(3) 0.0766(12) Uani 1 1 d .
N1 N 1.0149(5) 0.4177(7) 0.3491(2) 0.0547(9) Uani 1 1 d .
H1 H 1.0229 0.5626 0.3627 0.066 Uiso 1 1 calc R
C1 C 1.0026(4) 0.3121(11) 0.2059(2) 0.0505(8) Uani 1 1 d .
C2 C 0.8998(5) 0.4705(9) 0.1749(3) 0.0553(10) Uani 1 1 d .
H2 H 0.8841 0.5926 0.2079 0.066 Uiso 1 1 calc R
C3 C 0.8145(6) 0.4551(10) 0.0929(3) 0.0607(11) Uani 1 1 d .
C4 C 0.7054(8) 0.6182(13) 0.0605(4) 0.0815(18) Uani 1 1 d .
H4 H 0.6874 0.7398 0.0929 0.098 Uiso 1 1 calc R
C5 C 0.6264(9) 0.598(2) -0.0183(5) 0.105(3) Uani 1 1 d .
H5 H 0.5552 0.7061 -0.0396 0.126 Uiso 1 1 calc R
C6 C 0.6520(10) 0.4148(16) -0.0669(4) 0.102(3) Uani 1 1 d .
H6 H 0.5975 0.4033 -0.1205 0.122 Uiso 1 1 calc R
C7 C 0.7536(8) 0.2547(14) -0.0381(4) 0.089(2) Uani 1 1 d .
H7 H 0.7683 0.1339 -0.0718 0.107 Uiso 1 1 calc R
C8 C 0.8392(6) 0.2689(10) 0.0439(3) 0.0641(14) Uani 1 1 d .
C9 C 0.9476(8) 0.1075(12) 0.0772(4) 0.0747(16) Uani 1 1 d .
H9 H 0.9647 -0.0158 0.0452 0.090 Uiso 1 1 calc R
C10 C 1.0284(7) 0.1281(10) 0.1554(3) 0.0663(13) Uani 1 1 d .
H10 H 1.1008 0.0209 0.1758 0.080 Uiso 1 1 calc R
C11 C 1.0933(4) 0.3301(11) 0.2938(2) 0.0526(9) Uani 1 1 d .
H11 H 1.1317 0.1756 0.3122 0.063 Uiso 1 1 calc R
C12 C 0.9271(4) 0.2765(7) 0.3810(2) 0.0438(9) Uani 1 1 d .
C13 C 0.8818(5) 0.0568(8) 0.3481(3) 0.0493(9) Uani 1 1 d .
H13 H 0.9136 0.0003 0.3043 0.059 Uiso 1 1 calc R
C14 C 0.7906(5) -0.0762(8) 0.3802(3) 0.0519(10) Uani 1 1 d .
H14 H 0.7613 -0.2221 0.3582 0.062 Uiso 1 1 calc R
C15 C 0.7428(5) 0.0066(8) 0.4451(3) 0.0491(9) Uani 1 1 d .
C16 C 0.7853(5) 0.2235(8) 0.4789(3) 0.0484(9) Uani 1 1 d .
H16 H 0.7518 0.2798 0.5222 0.058 Uiso 1 1 calc R
C17 C 0.8777(5) 0.3535(8) 0.4473(2) 0.0474(10) Uani 1 1 d .
H17 H 0.9085 0.4974 0.4707 0.057 Uiso 1 1 calc R
C18 C 1.2169(6) 0.4972(10) 0.2962(3) 0.0599(12) Uani 1 1 d .
C19 C 1.4460(8) 0.534(2) 0.2731(5) 0.109(3) Uani 1 1 d .
H19A H 1.4210 0.6722 0.2392 0.131 Uiso 1 1 calc R
H19B H 1.4892 0.5840 0.3286 0.131 Uiso 1 1 calc R
C20 C 1.5435(8) 0.391(2) 0.2434(7) 0.133(5) Uani 1 1 d .
H20A H 1.4991 0.3415 0.1887 0.200 Uiso 1 1 calc GR
H20B H 1.5681 0.2559 0.2779 0.200 Uiso 1 1 calc GR
H20C H 1.6284 0.4780 0.2439 0.200 Uiso 1 1 calc GR

loop_
_atom_site_aniso_label
_atom_site_aniso_U_11
_atom_site_aniso_U_22
_atom_site_aniso_U_33
_atom_site_aniso_U_23
_atom_site_aniso_U_13
_atom_site_aniso_U_12
Br1 0.0722(3) 0.0554(3) 0.0966(4) -0.0027(3) 0.0465(3) -0.0096(3)
O1 0.080(3) 0.060(2) 0.098(3) -0.005(2) 0.032(2) -0.019(2)
O2 0.0573(19) 0.091(3) 0.088(2) -0.010(2) 0.0318(18) -0.0118(18)
N1 0.068(2) 0.0443(19) 0.057(2) -0.0063(16) 0.0252(18) -0.0099(17)
C1 0.0535(19) 0.049(2) 0.0540(19) -0.002(2) 0.0224(16) -0.007(2)
C2 0.064(3) 0.047(2) 0.059(2) -0.0031(19) 0.023(2) -0.002(2)
C3 0.063(3) 0.059(3) 0.062(3) 0.002(2) 0.019(2) -0.008(2)
C4 0.085(4) 0.076(4) 0.077(4) 0.004(3) 0.010(3) 0.008(3)
C5 0.097(6) 0.110(7) 0.093(5) 0.014(5) -0.005(4) 0.009(4)
C6 0.109(6) 0.114(6) 0.069(4) 0.006(4) -0.003(4) -0.013(5)
C7 0.100(5) 0.100(6) 0.065(3) -0.013(3) 0.019(3) -0.019(4)
C8 0.070(3) 0.067(4) 0.059(2) -0.003(2) 0.024(2) -0.013(2)
C9 0.091(4) 0.070(4) 0.070(3) -0.018(3) 0.033(3) -0.001(3)
C10 0.073(3) 0.061(3) 0.071(3) -0.007(2) 0.028(3) 0.009(2)
C11 0.054(2) 0.048(2) 0.059(2) 0.003(3) 0.0213(16) -0.002(3)
C12 0.0465(18) 0.038(3) 0.0449(18) 0.0033(14) 0.0072(14) 0.0012(15)
C13 0.058(2) 0.042(2) 0.050(2) -0.0055(17) 0.0199(18) -0.0025(19)
C14 0.056(2) 0.039(2) 0.060(2) -0.0041(19) 0.013(2) -0.0024(18)
C15 0.051(2) 0.040(2) 0.059(2) 0.0053(18) 0.0177(18) 0.0015(17)
C16 0.056(2) 0.0410(19) 0.051(2) 0.0007(17) 0.0199(18) 0.0062(18)
C17 0.054(2) 0.037(3) 0.0491(18) -0.0036(17) 0.0079(16) 0.0001(17)
C18 0.058(3) 0.064(3) 0.058(3) 0.007(2) 0.016(2) -0.006(2)
C19 0.070(4) 0.164(9) 0.102(5) -0.011(5) 0.038(4) -0.044(5)
C20 0.062(4) 0.183(14) 0.165(8) -0.038(8) 0.048(5) -0.018(5)

loop_
_atom_type_symbol
_atom_type_description
_atom_type_scat_dispersion_real
_atom_type_scat_dispersion_imag
_atom_type_scat_source
C C 0.0181 0.0091 'International Tables Vol C Tables 4.2.6.8 and 6.1.1.4'
H H 0.0000 0.0000 'International Tables Vol C Tables 4.2.6.8 and 6.1.1.4'
N N 0.0311 0.0180 'International Tables Vol C Tables 4.2.6.8 and 6.1.1.4'
O O 0.0492 0.0322 'International Tables Vol C Tables 4.2.6.8 and 6.1.1.4'
Br Br -0.6763 1.2805 'International Tables Vol C Tables 4.2.6.8 and 6.1.1.4'

loop_
_geom_angle_atom_site_label_1
_geom_angle_atom_site_label_2
_geom_angle_atom_site_label_3
_geom_angle
C18 O2 C19 115.5(6)
C11 N1 H1 119.0
C12 N1 H1 119.0
C12 N1 C11 122.0(4)
C2 C1 C10 119.4(4)
C2 C1 C11 121.2(5)
C10 C1 C11 119.5(5)
C1 C2 H2 119.2
C1 C2 C3 121.6(5)
C3 C2 H2 119.2
C4 C3 C2 121.9(5)
C8 C3 C2 118.6(5)
C8 C3 C4 119.6(5)
C3 C4 H4 119.9
C5 C4 C3 120.1(7)
C5 C4 H4 119.9
C4 C5 H5 119.9
C4 C5 C6 120.2(8)
C6 C5 H5 119.9
C5 C6 H6 119.2
C7 C6 C5 121.5(6)
C7 C6 H6 119.2
C6 C7 H7 119.8
C6 C7 C8 120.4(7)
C8 C7 H7 119.8
C3 C8 C7 118.2(6)
C9 C8 C3 118.8(5)
C9 C8 C7 122.9(6)
C8 C9 H9 119.3
C10 C9 C8 121.3(5)
C10 C9 H9 119.3
C1 C10 H10 119.8
C9 C10 C1 120.3(5)
C9 C10 H10 119.8
N1 C11 C1 113.0(4)
N1 C11 H11 109.1
N1 C11 C18 107.6(5)
C1 C11 H11 109.1
C18 C11 C1 108.8(4)
C18 C11 H11 109.1
N1 C12 C13 122.3(4)
N1 C12 C17 119.9(4)
C17 C12 C13 117.8(4)
C12 C13 H13 119.7
C14 C13 C12 120.5(4)
C14 C13 H13 119.7
C13 C14 H14 120.0
C13 C14 C15 120.0(4)
C15 C14 H14 120.0
C14 C15 Br1 120.1(4)
C14 C15 C16 120.9(4)
C16 C15 Br1 119.0(4)
C15 C16 H16 120.7
C17 C16 C15 118.7(4)
C17 C16 H16 120.7
C12 C17 H17 119.0
C16 C17 C12 122.0(4)
C16 C17 H17 119.0
O1 C18 O2 125.0(5)
O1 C18 C11 124.4(5)
O2 C18 C11 110.7(5)
O2 C19 H19A 110.3
O2 C19 H19B 110.3
H19A C19 H19B 108.6
C20 C19 O2 107.0(8)
C20 C19 H19A 110.3
C20 C19 H19B 110.3
C19 C20 H20A 109.5
C19 C20 H20B 109.5
C19 C20 H20C 109.5
H20A C20 H20B 109.5
H20A C20 H20C 109.5
H20B C20 H20C 109.5

loop_
_geom_bond_atom_site_label_1
_geom_bond_atom_site_label_2
_geom_bond_distance
Br1 C15 1.907(5)
O1 C18 1.198(7)
O2 C18 1.316(7)
O2 C19 1.466(8)
N1 H1 0.8600
N1 C11 1.436(6)
N1 C12 1.378(6)
C1 C2 1.350(8)
C1 C10 1.418(8)
C1 C11 1.529(6)
C2 H2 0.9300
C2 C3 1.429(7)
C3 C4 1.412(9)
C3 C8 1.408(8)
C4 H4 0.9300
C4 C5 1.365(10)
C5 H5 0.9300
C5 C6 1.392(13)
C6 H6 0.9300
C6 C7 1.342(12)
C7 H7 0.9300
C7 C8 1.428(8)
C8 C9 1.405(9)
C9 H9 0.9300
C9 C10 1.363(8)
C10 H10 0.9300
C11 H11 0.9800
C11 C18 1.523(7)
C12 C13 1.401(6)
C12 C17 1.398(6)
C13 H13 0.9300
C13 C14 1.376(7)
C14 H14 0.9300
C14 C15 1.379(7)
C15 C16 1.387(7)
C16 H16 0.9300
C16 C17 1.372(7)
C17 H17 0.9300
C19 H19A 0.9700
C19 H19B 0.9700
C19 C20 1.435(14)
C20 H20A 0.9600
C20 H20B 0.9600
C20 H20C 0.9600

loop_
_geom_torsion_atom_site_label_1
_geom_torsion_atom_site_label_2
_geom_torsion_atom_site_label_3
_geom_torsion_atom_site_label_4
_geom_torsion
Br1 C15 C16 C17 178.1(3)
N1 C11 C18 O1 -22.0(7)
N1 C11 C18 O2 158.7(4)
N1 C12 C13 C14 -178.1(5)
N1 C12 C17 C16 177.2(4)
C1 C2 C3 C4 179.0(6)
C1 C2 C3 C8 0.2(8)
C1 C11 C18 O1 100.7(6)
C1 C11 C18 O2 -78.5(5)
C2 C1 C10 C9 -1.8(9)
C2 C1 C11 N1 35.4(7)
C2 C1 C11 C18 -84.1(5)
C2 C3 C4 C5 179.9(7)
C2 C3 C8 C7 -180.0(6)
C2 C3 C8 C9 -0.8(8)
C3 C4 C5 C6 0.6(14)
C3 C8 C9 C10 0.1(9)
C4 C3 C8 C7 1.2(9)
C4 C3 C8 C9 -179.7(6)
C4 C5 C6 C7 0.2(15)
C5 C6 C7 C8 -0.2(13)
C6 C7 C8 C3 -0.4(10)
C6 C7 C8 C9 -179.6(7)
C7 C8 C9 C10 179.2(6)
C8 C3 C4 C5 -1.3(11)
C8 C9 C10 C1 1.2(10)
C10 C1 C2 C3 1.1(8)
C10 C1 C11 N1 -145.8(5)
C10 C1 C11 C18 94.8(6)
C11 N1 C12 C13 -15.3(6)
C11 N1 C12 C17 166.0(4)
C11 C1 C2 C3 180.0(5)
C11 C1 C10 C9 179.3(5)
C12 N1 C11 C1 80.9(6)
C12 N1 C11 C18 -159.0(4)
C12 C13 C14 C15 0.1(7)
C13 C12 C17 C16 -1.5(6)
C13 C14 C15 Br1 -179.0(3)
C13 C14 C15 C16 0.0(7)
C14 C15 C16 C17 -0.9(7)
C15 C16 C17 C12 1.7(6)
C17 C12 C13 C14 0.6(6)
C18 O2 C19 C20 179.4(7)
C19 O2 C18 O1 3.4(9)
C19 O2 C18 C11 -177.4(5)
